data_4517101
loop_
_publ_author_name
'Behrnd, Norwid-Rasmus'
'Labat, Ga\"el'
'Venugopalan, Paloth'
'Hulliger, J\"urg'
'B\"urgi, Hans-Beat'

_publ_section_title
;
 Orientational Disorder of (trans)-4-Chloro-4&#x2032;-nitrostilbene: A
 Detailed Analysis by Single Crystal X-ray Diffraction
;
_journal_issue 1
_journal_name_full 'Crystal Growth &amp; Design'
_journal_page_first 52
_journal_paper_doi 10.1021/cg801278j
_journal_volume 10
_journal_year 2010
_chemical_formula_moiety 'C14 H10 Cl N O2'
_chemical_formula_sum 'C14 H10 Cl N O2'
_chemical_formula_weight 259.68
_space_group_IT_number 4
_space_group_name_Hall 'P 2ybc'
_space_group_name_H-M_alt 'P 1 21 1 (a,b,c-1/4)'
_symmetry_cell_setting monoclinic
_symmetry_space_group_name_Hall 'P 2ybc'
_symmetry_space_group_name_H-M 'P 1 21 1 (a,b,c-1/4)'
_atom_sites_solution_hydrogens geom
_atom_sites_solution_primary direct
_atom_sites_solution_secondary difmap
_audit_creation_method SHELXL-97
_cell_angle_alpha 90.00
_cell_angle_beta 93.232(2)
_cell_angle_gamma 90.00
_cell_formula_units_Z 2
_cell_length_a 3.9264(2)
_cell_length_b 12.9747(6)
_cell_length_c 12.2334(6)
_cell_measurement_reflns_used 3485
_cell_measurement_temperature 293(2)
_cell_measurement_theta_max 24.14
_cell_measurement_theta_min 3.14
_cell_volume 622.23(5)
_computing_cell_refinement 'SAINT (Bruker, 2003)'
_computing_data_collection 'SMART (Bruker, 1997)'
_computing_data_reduction 'SHELXTL (Bruker, 2000)'
_computing_molecular_graphics 'PLATON  (Spek, 2003)'
_computing_publication_material SHELXL-97
_computing_structure_refinement 'SHELXL-97 (Sheldrick, 1997)'
_computing_structure_solution 'SHELXS-97 (Sheldrick, 1990)'
_diffrn_ambient_temperature 293(2)
_diffrn_measured_fraction_theta_full 0.926
_diffrn_measured_fraction_theta_max 0.926
_diffrn_measurement_device_type 'Bruker SMART 1K'
_diffrn_measurement_method 'omega scan method'
_diffrn_radiation_monochromator graphite
_diffrn_radiation_source 'fine-focus sealed tube'
_diffrn_radiation_type MoK\a
_diffrn_radiation_wavelength 0.71073
_diffrn_reflns_av_R_equivalents 0.0124
_diffrn_reflns_av_sigmaI/netI 0.0204
_diffrn_reflns_limit_h_max 5
_diffrn_reflns_limit_h_min -5
_diffrn_reflns_limit_k_max 10
_diffrn_reflns_limit_k_min -16
_diffrn_reflns_limit_l_max 15
_diffrn_reflns_limit_l_min -14
_diffrn_reflns_number 3473
_diffrn_reflns_theta_full 27.62
_diffrn_reflns_theta_max 27.62
_diffrn_reflns_theta_min 2.29
_diffrn_standards_decay_% 0
_diffrn_standards_interval_time 0
_diffrn_standards_number 0
_exptl_absorpt_coefficient_mu 0.299
_exptl_absorpt_correction_T_max 1
_exptl_absorpt_correction_T_min 0.725294
_exptl_absorpt_correction_type multi-scan
_exptl_absorpt_process_details 'SADABS (Bruker, 2004)'
_exptl_crystal_colour yellow
_exptl_crystal_density_diffrn 1.386
_exptl_crystal_density_method 'not measured'
_exptl_crystal_description 'prismatic rod'
_exptl_crystal_F_000 268
_exptl_crystal_size_max 0.30
_exptl_crystal_size_mid 0.19
_exptl_crystal_size_min 0.16
_refine_diff_density_max 0.111
_refine_diff_density_min -0.086
_refine_diff_density_rms 0.024
_refine_ls_abs_structure_details 'Flack H D (1983), Acta Cryst. A39, 876-881'
_refine_ls_abs_structure_Flack -0.3(3)
_refine_ls_extinction_method none
_refine_ls_goodness_of_fit_ref 0.979
_refine_ls_hydrogen_treatment constr
_refine_ls_matrix_type full
_refine_ls_number_parameters 101
_refine_ls_number_reflns 1870
_refine_ls_number_restraints 1
_refine_ls_restrained_S_all 0.978
_refine_ls_R_factor_all 0.0881
_refine_ls_R_factor_gt 0.0423
_refine_ls_shift/su_max 0.000
_refine_ls_shift/su_mean 0.000
_refine_ls_structure_factor_coef Fsqd
_refine_ls_weighting_details 'calc w=1/[\s^2^(Fo^2^)+(0.0359P)^2^+0.1045P] where P=(Fo^2^+2Fc^2^)/3'
_refine_ls_weighting_scheme calc
_refine_ls_wR_factor_gt 0.0926
_refine_ls_wR_factor_ref 0.1135
_reflns_number_gt 1067
_reflns_number_total 1870
_reflns_threshold_expression I>2sigma(I)
_cod_data_source_file cg801278j_si_003.cif
_cod_data_source_block CNS-bzII-small-P21
_cod_original_sg_symbol_Hall P2yb
_cod_original_sg_symbol_H-M P21
_cod_database_code 4517101

loop_
_symmetry_equiv_pos_as_xyz
'x, y, z'
'-x, y+1/2, -z+1/2'

loop_
_atom_site_label
_atom_site_type_symbol
_atom_site_fract_x
_atom_site_fract_y
_atom_site_fract_z
_atom_site_U_iso_or_equiv
_atom_site_adp_type
_atom_site_occupancy
_atom_site_symmetry_multiplicity
_atom_site_calc_flag
_atom_site_refinement_flags
Cl1 Cl 0.3679(17) -0.4613(3) -0.1741(6) 0.1146(10) Uani 0.431(3) 1 d P
N11 N 0.367(3) -0.4151(6) -0.1719(10) 0.0828(17) Uani 0.569(3) 1 d P
O11 O 0.306(2) -0.4992(5) -0.1239(6) 0.135(2) Uani 0.569(3) 1 d P
O12 O 0.5020(13) -0.4131(4) -0.2572(4) 0.1130(10) Uani 0.569(3) 1 d P
C1 C 0.2601(7) -0.3295(3) -0.1230(3) 0.0752(5) Uani 1 1 d .
C2 C 0.3139(7) -0.2390(3) -0.1787(2) 0.0814(5) Uani 1 1 d .
H2A H 0.4113 -0.2404 -0.2463 0.098 Uiso 1 1 calc R
C3 C 0.2232(4) -0.14758(14) -0.13399(13) 0.0778(5) Uani 1 1 d .
H3A H 0.2585 -0.0867 -0.1719 0.093 Uiso 1 1 calc R
C4 C 0.0789(3) -0.14325(12) -0.03279(12) 0.0669(4) Uani 1 1 d .
C5 C 0.0287(4) -0.23609(13) 0.02062(13) 0.0744(5) Uani 1 1 d .
H5A H -0.0696 -0.2351 0.0880 0.089 Uiso 1 1 calc R
C6 C 0.1191(4) -0.32927(13) -0.02264(13) 0.0790(5) Uani 1 1 d .
H6A H 0.0859 -0.3905 0.0149 0.095 Uiso 1 1 calc R
C7 C -0.0244(3) -0.04652(7) 0.01850(10) 0.0741(5) Uani 1 1 d .
H7 H -0.1352 -0.0521 0.0835 0.089 Uiso 1 1 calc R
Cl11 Cl -0.3695(3) 0.46059(7) 0.17416(10) 0.1146(10) Uani 0.569(3) 1 d PR
N1 N -0.3670(3) 0.41547(7) 0.17420(10) 0.0828(17) Uani 0.431(3) 1 d PR
O1 O -0.3133(3) 0.49939(7) 0.12375(10) 0.135(2) Uani 0.431(3) 1 d PR
O2 O -0.5035(3) 0.41280(7) 0.25782(10) 0.1130(10) Uani 0.431(3) 1 d PR
C11 C -0.2621(3) 0.32915(7) 0.12323(10) 0.0752(5) Uani 1 1 d R
C12 C -0.3165(3) 0.23900(7) 0.17903(10) 0.0814(5) Uani 1 1 d R
H12A H -0.4152 0.2403 0.2464 0.098 Uiso 1 1 calc R
C13 C -0.2232(4) 0.14758(14) 0.13399(13) 0.0778(5) Uani 1 1 d .
H13A H -0.2571 0.0867 0.1720 0.093 Uiso 1 1 calc R
C14 C -0.0789(3) 0.14325(12) 0.03279(12) 0.0669(4) Uani 1 1 d .
C15 C -0.0287(4) 0.23609(13) -0.02062(13) 0.0744(5) Uani 1 1 d .
H15A H 0.0696 0.2351 -0.0880 0.089 Uiso 1 1 calc R
C16 C -0.1191(4) 0.32927(13) 0.02264(13) 0.0790(5) Uani 1 1 d .
H16A H -0.0851 0.3905 -0.0147 0.095 Uiso 1 1 calc R
C17 C 0.0244(3) 0.04652(7) -0.01850(10) 0.0741(5) Uani 1 1 d .
H17 H 0.1352 0.0521 -0.0835 0.089 Uiso 1 1 calc R

loop_
_atom_site_aniso_label
_atom_site_aniso_U_11
_atom_site_aniso_U_22
_atom_site_aniso_U_33
_atom_site_aniso_U_23
_atom_site_aniso_U_13
_atom_site_aniso_U_12
Cl1 0.1136(11) 0.0893(18) 0.141(2) -0.0462(19) 0.0069(12) 0.0199(15)
N11 0.083(2) 0.059(3) 0.105(4) 0.000(3) -0.007(2) 0.004(3)
O11 0.173(3) 0.075(3) 0.161(4) 0.010(2) 0.046(3) 0.010(2)
O12 0.151(3) 0.091(2) 0.1010(19) -0.0260(18) 0.0398(18) 0.0148(17)
C1 0.0600(9) 0.0850(13) 0.0800(11) -0.0148(10) -0.0008(8) 0.0055(9)
C2 0.0706(10) 0.1070(15) 0.0673(10) -0.0047(10) 0.0105(8) -0.0007(10)
C3 0.0733(10) 0.0835(12) 0.0769(11) 0.0070(9) 0.0080(8) -0.0037(9)
C4 0.0541(8) 0.0792(11) 0.0672(10) -0.0045(8) 0.0022(7) -0.0002(7)
C5 0.0710(10) 0.0853(12) 0.0675(9) 0.0022(9) 0.0102(7) -0.0004(9)
C6 0.0772(10) 0.0788(12) 0.0811(12) 0.0013(9) 0.0057(9) 0.0024(9)
C7 0.0630(9) 0.0859(12) 0.0737(10) 0.0043(9) 0.0071(7) -0.0018(9)
Cl11 0.1136(11) 0.0893(18) 0.141(2) -0.0462(19) 0.0069(12) 0.0199(15)
N1 0.083(2) 0.059(3) 0.105(4) 0.000(3) -0.007(2) 0.004(3)
O1 0.173(3) 0.075(3) 0.161(4) 0.010(2) 0.046(3) 0.010(2)
O2 0.151(3) 0.091(2) 0.1010(19) -0.0260(18) 0.0398(18) 0.0148(17)
C11 0.0600(9) 0.0850(13) 0.0800(11) -0.0148(10) -0.0008(8) 0.0055(9)
C12 0.0706(10) 0.1070(15) 0.0673(10) -0.0047(10) 0.0105(8) -0.0007(10)
C13 0.0733(10) 0.0835(12) 0.0769(11) 0.0070(9) 0.0080(8) -0.0037(9)
C14 0.0541(8) 0.0792(11) 0.0672(10) -0.0045(8) 0.0022(7) -0.0002(7)
C15 0.0710(10) 0.0853(12) 0.0675(9) 0.0022(9) 0.0102(7) -0.0004(9)
C16 0.0772(10) 0.0788(12) 0.0811(12) 0.0013(9) 0.0057(9) 0.0024(9)
C17 0.0630(9) 0.0859(12) 0.0737(10) 0.0043(9) 0.0071(7) -0.0018(9)

loop_
_atom_type_symbol
_atom_type_description
_atom_type_scat_dispersion_real
_atom_type_scat_dispersion_imag
_atom_type_scat_source
C C 0.0033 0.0016 'International Tables Vol C Tables 4.2.6.8 and 6.1.1.4'
H H 0.0000 0.0000 'International Tables Vol C Tables 4.2.6.8 and 6.1.1.4'
N N 0.0061 0.0033 'International Tables Vol C Tables 4.2.6.8 and 6.1.1.4'
O O 0.0106 0.0060 'International Tables Vol C Tables 4.2.6.8 and 6.1.1.4'
Cl Cl 0.1484 0.1585 'International Tables Vol C Tables 4.2.6.8 and 6.1.1.4'

loop_
_geom_angle_atom_site_label_1
_geom_angle_atom_site_label_2
_geom_angle_atom_site_label_3
_geom_angle
N11 Cl1 O11 124(2)
N11 Cl1 O12 64.4(17)
O11 Cl1 O12 170.6(9)
N11 Cl1 C1 22.0(16)
O11 Cl1 C1 102.3(8)
O12 Cl1 C1 86.2(4)
Cl1 N11 O12 88.7(17)
Cl1 N11 O11 33.2(15)
O12 N11 O11 121.7(8)
Cl1 N11 C1 148(2)
O12 N11 C1 122.4(9)
O11 N11 C1 115.8(9)
Cl1 O11 N11 23.2(8)
N11 O12 Cl1 26.8(4)
N11 C1 C2 115.1(6)
N11 C1 C6 123.5(6)
C2 C1 C6 121.3(3)
N11 C1 Cl1 9.6(7)
C2 C1 Cl1 124.5(3)
C6 C1 Cl1 114.1(3)
C3 C2 C1 119.4(3)
C3 C2 H2A 120.3
C1 C2 H2A 120.3
C2 C3 C4 121.4(2)
C2 C3 H3A 119.3
C4 C3 H3A 119.3
C5 C4 C3 117.32(16)
C5 C4 C7 119.30(13)
C3 C4 C7 123.38(16)
C6 C5 C4 122.33(15)
C6 C5 H5A 118.8
C4 C5 H5A 118.8
C1 C6 C5 118.1(2)
C1 C6 H6A 120.9
C5 C6 H6A 120.9
C17 C7 C4 126.23(16)
C17 C7 H7 116.9
C4 C7 H7 116.9
N1 Cl11 O1 126.7
N1 Cl11 O2 62.7
O1 Cl11 O2 168.9
N1 Cl11 C11 23.8
O1 Cl11 C11 103.3
O2 Cl11 C11 86.4
Cl11 N1 O2 91.2
Cl11 N1 O1 31.7
O2 N1 O1 122.6
Cl11 N1 C11 146.1
O2 N1 C11 122.5
O1 N1 C11 114.8
Cl11 O1 N1 21.6
N1 O2 Cl11 26.1
N1 C11 C12 114.4
N1 C11 C16 123.88(7)
C12 C11 C16 121.66(7)
N1 C11 Cl11 10.0
C12 C11 Cl11 124.4
C16 C11 Cl11 113.95(7)
C13 C12 C11 119.00(9)
C13 C12 H12A 120.5
C11 C12 H12A 120.5
C12 C13 C14 121.72(16)
C12 C13 H13A 119.1
C14 C13 H13A 119.1
C15 C14 C13 117.32(16)
C15 C14 C17 119.30(13)
C13 C14 C17 123.38(16)
C16 C15 C14 122.33(15)
C16 C15 H15A 118.8
C14 C15 H15A 118.8
C11 C16 C15 117.96(14)
C11 C16 H16A 121.0
C15 C16 H16A 121.0
C7 C17 C14 126.23(16)
C7 C17 H17 116.9
C14 C17 H17 116.9

loop_
_geom_bond_atom_site_label_1
_geom_bond_atom_site_label_2
_geom_bond_distance
Cl1 N11 0.599(8)
Cl1 O11 0.833(7)
Cl1 O12 1.327(8)
Cl1 C1 1.877(5)
N11 O12 1.197(12)
N11 O11 1.267(13)
N11 C1 1.341(8)
C1 C2 1.380(4)
C1 C6 1.375(4)
C2 C3 1.362(4)
C2 H2A 0.9300
C3 C4 1.391(2)
C3 H3A 0.9300
C4 C5 1.390(2)
C4 C7 1.4704(19)
C5 C6 1.375(2)
C5 H5A 0.9300
C6 H6A 0.9300
C7 C17 1.3073(19)
C7 H7 0.9300
Cl11 N1 0.5854
Cl11 O1 0.8353
Cl11 O2 1.3302
Cl11 C11 1.8719
N1 O2 1.1819
N1 O1 1.2749
N1 C11 1.3571
C11 C12 1.3770
C11 C16 1.381(2)
C12 C13 1.3665(19)
C12 H12A 0.9300
C13 C14 1.391(2)
C13 H13A 0.9300
C14 C15 1.390(2)
C14 C17 1.4704(19)
C15 C16 1.375(2)
C15 H15A 0.9300
C16 H16A 0.9300
C17 H17 0.9300

loop_
_geom_torsion_atom_site_label_1
_geom_torsion_atom_site_label_2
_geom_torsion_atom_site_label_3
_geom_torsion_atom_site_label_4
_geom_torsion
O11 Cl1 N11 O12 174.4(15)
C1 Cl1 N11 O12 -170(4)
O12 Cl1 N11 O11 -174.4(15)
C1 Cl1 N11 O11 15(5)
O11 Cl1 N11 C1 -15(5)
O12 Cl1 N11 C1 170(4)
O12 Cl1 O11 N11 147(8)
C1 Cl1 O11 N11 -6(2)
O12 N11 O11 Cl1 -6.6(17)
C1 N11 O11 Cl1 171(3)
O11 N11 O12 Cl1 3.6(10)
C1 N11 O12 Cl1 -174(3)
O11 Cl1 O12 N11 -150(7)
C1 Cl1 O12 N11 3.6(16)
Cl1 N11 C1 C2 -168(4)
O12 N11 C1 C2 0.6(13)
O11 N11 C1 C2 -177.2(8)
Cl1 N11 C1 C6 15(4)
O12 N11 C1 C6 -176.8(7)
O11 N11 C1 C6 5.4(13)
O12 N11 C1 Cl1 169(5)
O11 N11 C1 Cl1 -9(3)
O11 Cl1 C1 N11 167(5)
O12 Cl1 C1 N11 -9(4)
N11 Cl1 C1 C2 13(4)
O11 Cl1 C1 C2 -179.7(8)
O12 Cl1 C1 C2 4.6(6)
N11 Cl1 C1 C6 -167(4)
O11 Cl1 C1 C6 0.4(9)
O12 Cl1 C1 C6 -175.4(3)
N11 C1 C2 C3 -178.1(6)
C6 C1 C2 C3 -0.5(4)
Cl1 C1 C2 C3 179.5(3)
C1 C2 C3 C4 0.4(3)
C2 C3 C4 C5 -0.4(2)
C2 C3 C4 C7 -179.71(19)
C3 C4 C5 C6 0.7(2)
C7 C4 C5 C6 179.98(12)
N11 C1 C6 C5 178.1(6)
C2 C1 C6 C5 0.7(3)
Cl1 C1 C6 C5 -179.3(3)
C4 C5 C6 C1 -0.8(3)
C5 C4 C7 C17 175.74(15)
C3 C4 C7 C17 -5.0(2)
O1 Cl11 N1 O2 -173.0
C11 Cl11 N1 O2 175.7
O2 Cl11 N1 O1 173.0
C11 Cl11 N1 O1 -11.3
O1 Cl11 N1 C11 11.3
O2 Cl11 N1 C11 -175.7
O2 Cl11 O1 N1 -145.9
C11 Cl11 O1 N1 4.7
O2 N1 O1 Cl11 8.3
C11 N1 O1 Cl11 -173.1
O1 N1 O2 Cl11 -4.3
C11 N1 O2 Cl11 177.2
O1 Cl11 O2 N1 149.6
C11 Cl11 O2 N1 -1.7
Cl11 N1 C11 C12 172.6
O2 N1 C11 C12 -2.3
O1 N1 C11 C12 179.1
Cl11 N1 C11 C16 -8.82(9)
O2 N1 C11 C16 176.27(9)
O1 N1 C11 C16 -2.32(9)
O2 N1 C11 Cl11 -174.9
O1 N1 C11 Cl11 6.5
O1 Cl11 C11 N1 -170.7
O2 Cl11 C11 N1 3.8
N1 Cl11 C11 C12 -8.2
O1 Cl11 C11 C12 -178.9
O2 Cl11 C11 C12 -4.3
N1 Cl11 C11 C16 171.99(8)
O1 Cl11 C11 C16 1.26(8)
O2 Cl11 C11 C16 175.81(8)
N1 C11 C12 C13 179.27(9)
C16 C11 C12 C13 0.66(10)
Cl11 C11 C12 C13 -179.17(9)
C11 C12 C13 C14 -0.80(16)
C12 C13 C14 C15 0.8(2)
C12 C13 C14 C17 -179.92(9)
C13 C14 C15 C16 -0.7(2)
C17 C14 C15 C16 -179.98(12)
N1 C11 C16 C15 -179.00(9)
C12 C11 C16 C15 -0.52(16)
Cl11 C11 C16 C15 179.32(10)
C14 C15 C16 C11 0.5(2)
C4 C7 C17 C14 180.0
C15 C14 C17 C7 -175.74(15)
C13 C14 C17 C7 5.0(2)
